data_7133252
loop_
_publ_author_name
'Liu, Rui'
'Li, Ming'
'Liu, Zhongwen'
'Hua, Bin'

_publ_section_title
;
 Separation of cyclohexanol from cyclohexanol/cyclohexene mixtures by
 crystals of pillar[6]arene containing three benzoquinone units.
;
_journal_issue 59
_journal_name_full 'Chemical communications (Cambridge, England)'
_journal_page_first 7626
_journal_page_last 7629
_journal_paper_doi 10.1039/d4cc02407a
_journal_volume 60
_journal_year 2024
_chemical_formula_moiety 'C54 H54 O12, C6 H12 O, C H2 Cl2'
_chemical_formula_sum 'C61 H68 Cl2 O13'
_chemical_formula_weight 1080.05
_space_group_crystal_system trigonal
_space_group_IT_number 161
_space_group_name_Hall 'R 3 -2"c'
_space_group_name_H-M_alt 'R 3 c :H'
_atom_sites_solution_hydrogens mixed
_atom_sites_solution_primary dual
_audit_creation_date 2023-05-05
_audit_creation_method
;
Olex2 1.5
(compiled 2023.03.06 svn.rbb2c1857 for OlexSys, GUI svn.r6748)
;
_audit_update_record
;
2023-11-13 deposited with the CCDC.	2024-06-26 downloaded from the CCDC.
;
_cell_angle_alpha 90
_cell_angle_beta 90
_cell_angle_gamma 120
_cell_formula_units_Z 6
_cell_length_a 13.5991(2)
_cell_length_b 13.5991(2)
_cell_length_c 52.4778(8)
_cell_measurement_reflns_used 9952
_cell_measurement_temperature 213.00
_cell_measurement_theta_max 54.94
_cell_measurement_theta_min 4.39
_cell_volume 8404.8(2)
_computing_cell_refinement 'SAINT v8.37A (Bruker, 2015)'
_computing_data_reduction 'SAINT v8.37A (Bruker, 2015)'
_computing_molecular_graphics 'Olex2 1.5 (Dolomanov et al., 2009)'
_computing_publication_material 'Olex2 1.5 (Dolomanov et al., 2009)'
_computing_structure_refinement 'SHELXL 2018/3 (Sheldrick, 2015)'
_computing_structure_solution 'SHELXT 2018/2 (Sheldrick, 2018)'
_diffrn_ambient_temperature 213.00
_diffrn_measured_fraction_theta_full 0.986
_diffrn_measured_fraction_theta_max 0.987
_diffrn_measurement_device_type 'Bruker D8 Venture'
_diffrn_measurement_method '\f and \w scans'
_diffrn_radiation_type GaK\a
_diffrn_radiation_wavelength 1.34139
_diffrn_reflns_av_R_equivalents 0.0460
_diffrn_reflns_av_unetI/netI 0.0305
_diffrn_reflns_Laue_measured_fraction_full 0.986
_diffrn_reflns_Laue_measured_fraction_max 0.987
_diffrn_reflns_limit_h_max 16
_diffrn_reflns_limit_h_min -13
_diffrn_reflns_limit_k_max 16
_diffrn_reflns_limit_k_min -16
_diffrn_reflns_limit_l_max 63
_diffrn_reflns_limit_l_min -63
_diffrn_reflns_number 24838
_diffrn_reflns_point_group_measured_fraction_full 0.986
_diffrn_reflns_point_group_measured_fraction_max 0.986
_diffrn_reflns_theta_full 53.594
_diffrn_reflns_theta_max 54.935
_diffrn_reflns_theta_min 4.389
_diffrn_source_current 2.86
_diffrn_source_power 0.1995708
_diffrn_source_voltage 69.78
_diffrn_standards_number 0
_exptl_absorpt_coefficient_mu 1.026
_exptl_absorpt_correction_T_max 0.7508
_exptl_absorpt_correction_T_min 0.5782
_exptl_absorpt_correction_type multi-scan
_exptl_absorpt_process_details
;
SADABS-2016/2 (Bruker,2016/2) was used for absorption correction.
wR2(int) was 0.1324 before and 0.0705 after correction.
The Ratio of minimum to maximum transmission is 0.7701.
The \l/2 correction factor is Not present.
;
_exptl_crystal_colour red
_exptl_crystal_colour_primary red
_exptl_crystal_density_diffrn 1.280
_exptl_crystal_description block
_exptl_crystal_F_000 3432
_exptl_crystal_size_max 0.07
_exptl_crystal_size_mid 0.07
_exptl_crystal_size_min 0.05
_refine_diff_density_max 0.202
_refine_diff_density_min -0.250
_refine_diff_density_rms 0.037
_refine_ls_abs_structure_details
;
 Flack x determined using 1358 quotients [(I+)-(I-)]/[(I+)+(I-)]
 (Parsons, Flack and Wagner, Acta Cryst. B69 (2013) 249-259).
;
_refine_ls_abs_structure_Flack 0.242(10)
_refine_ls_extinction_method none
_refine_ls_goodness_of_fit_ref 1.057
_refine_ls_hydrogen_treatment constr
_refine_ls_matrix_type full
_refine_ls_number_parameters 291
_refine_ls_number_reflns 3530
_refine_ls_number_restraints 190
_refine_ls_restrained_S_all 1.135
_refine_ls_R_factor_all 0.0609
_refine_ls_R_factor_gt 0.0529
_refine_ls_shift/su_max 0.001
_refine_ls_shift/su_mean 0.000
_refine_ls_structure_factor_coef Fsqd
_refine_ls_weighting_details 'w=1/[\s^2^(Fo^2^)+(0.1058P)^2^+2.9136P] where P=(Fo^2^+2Fc^2^)/3'
_refine_ls_weighting_scheme calc
_refine_ls_wR_factor_gt 0.1508
_refine_ls_wR_factor_ref 0.1593
_reflns_Friedel_coverage 0.993
_reflns_Friedel_fraction_full 0.985
_reflns_Friedel_fraction_max 0.985
_reflns_number_gt 3060
_reflns_number_total 3530
_reflns_threshold_expression 'I > 2\s(I)'
_cod_data_source_file d4cc02407a2.cif
_cod_data_source_block 230505lr
_cod_depositor_comments 'Adding full bibliography for 7133252.cif.'
_cod_original_cell_volume 8404.8(3)
_cod_original_sg_symbol_H-M 'R 3 c'
_cod_database_code 7133252
_shelx_shelxl_version_number 2018/3
_shelx_space_group_comment
;
The symmetry employed for this shelxl refinement is uniquely defined
by the following loop, which should always be used as a source of
symmetry information in preference to the above space-group names.
They are only intended as comments.
;
_shelx_estimated_absorpt_t_max 0.951
_shelx_estimated_absorpt_t_min 0.932
_olex2_refinement_description
;
1. Fixed Uiso
 At 1.2 times of:
  All C(H) groups, All C(H,H) groups
 At 1.5 times of:
  All C(H,H,H) groups, All O(H) groups
2. Restrained distances
 C19-C20 = C19-C24 = C20-C21 = C21-C22 = C22-C23 = C23-C24
 1.54 with sigma of 0.02
 O5-C19
 1.48 with sigma of 0.01
 Cl2-C25
 1.78 with sigma of 0.02
 Cl3-C25
 1.77 with sigma of 0.02
 Cl2-C25 = Cl3-C25
 1.771 with sigma of 0.01
 Cl2-Cl3
 2.916 with sigma of 0.03
 H5-H20B
 2.1 with sigma of 0.01
 C19-C21 = C19-C23 = C20-C22 = C21-C23 = C22-C24
 2.54 with sigma of 0.04
 Cl2-Cl3
 2.92 with sigma of 0.04
 C20-O5 \\sim O5-C24
 with sigma of 0.02
 C19-C20 \\sim C20-C21 \\sim C21-C22 \\sim C22-C23 \\sim C23-C24 \\sim C24-C19
 with sigma of 0.02
 C19-C23 \\sim C21-C23 \\sim C20-C24 \\sim C20-C22 \\sim C22-C24 \\sim C19-C21
 with sigma of 0.04
3. Uiso/Uaniso restraints and constraints
O5 \\sim C19 \\sim C20 \\sim C21 \\sim C22 \\sim C23 \\sim C24: within 2A with
sigma of 0.01 and sigma for terminal atoms of 0.02 within 2A
C19 \\sim C20 \\sim C21 \\sim C22 \\sim C23 \\sim C24: within 2A with sigma of
0.04 and sigma for terminal atoms of 0.08 within 2A
Cl2 \\sim Cl3 \\sim C25: within 2A with sigma of 0.04 and sigma for terminal
atoms of 0.08 within 2A
Uanis(C22) \\sim Ueq, Uanis(O5) \\sim Ueq, Uanis(C19) \\sim Ueq, Uanis(C20)
\\sim Ueq, Uanis(C24) \\sim Ueq, Uanis(C21) \\sim Ueq, Uanis(C23) \\sim Ueq, :
with sigma of 0.005 and sigma for terminal atoms of 0.01
4. Rigid body (RIGU) restrains
 C19, C20, C21, C22, C23, C24
 with sigma for 1-2 distances of 0.004 and sigma for 1-3 distances of 0.004
 Cl2, Cl3, C25
 with sigma for 1-2 distances of 0.004 and sigma for 1-3 distances of 0.004
5. Others
 Fixed Sof: O5(0.333333) H5(0.333333) C19(0.333333) H19(0.333333)
 C20(0.333333) H20A(0.333333) H20B(0.333333) C21(0.333333) H21A(0.333333)
 H21B(0.333333) C22(0.333333) H22A(0.333333) H22B(0.333333) C23(0.333333)
 H23A(0.333333) H23B(0.333333) C24(0.333333) H24A(0.333333) H24B(0.333333)
 Cl2(0.333333) Cl3(0.333333) C25(0.333333) H25A(0.333333) H25B(0.333333)
6.a Riding coordinates:
 O5(H5)
6.b Ternary CH refined with riding coordinates:
 C19(H19)
6.c Secondary CH2 refined with riding coordinates:
 C7(H7A,H7B), C14(H14A,H14B), C15(H15A,H15B), C17(H17A,H17B), C20(H20A,H20B),
 C21(H21A,H21B), C22(H22A,H22B), C23(H23A,H23B), C24(H24A,H24B), C25(H25A,H25B)
6.d Aromatic/amide H refined with riding coordinates:
 C1(H1), C4(H4), C10(H10), C13(H13)
6.e Idealised Me refined as rotating group:
 C16(H16A,H16B,H16C), C18(H18A,H18B,H18C)
;
_olex2_submission_special_instructions 'No special instructions were received'

loop_
_space_group_symop_operation_xyz
'x, y, z'
'-y, x-y, z'
'-x+y, -x, z'
'-y, -x, z+1/2'
'-x+y, y, z+1/2'
'x, x-y, z+1/2'
'x+2/3, y+1/3, z+1/3'
'-y+2/3, x-y+1/3, z+1/3'
'-x+y+2/3, -x+1/3, z+1/3'
'-y+2/3, -x+1/3, z+5/6'
'-x+y+2/3, y+1/3, z+5/6'
'x+2/3, x-y+1/3, z+5/6'
'x+1/3, y+2/3, z+2/3'
'-y+1/3, x-y+2/3, z+2/3'
'-x+y+1/3, -x+2/3, z+2/3'
'-y+1/3, -x+2/3, z+7/6'
'-x+y+1/3, y+2/3, z+7/6'
'x+1/3, x-y+2/3, z+7/6'

loop_
_atom_site_label
_atom_site_type_symbol
_atom_site_fract_x
_atom_site_fract_y
_atom_site_fract_z
_atom_site_U_iso_or_equiv
_atom_site_adp_type
_atom_site_occupancy
_atom_site_site_symmetry_order
_atom_site_calc_flag
_atom_site_refinement_flags_posn
_atom_site_refinement_flags_adp
_atom_site_refinement_flags_occupancy
_atom_site_disorder_assembly
_atom_site_disorder_group
C1 C 1.0624(3) 0.6978(3) 0.47879(8) 0.0545(9) Uani 1 1 d . . . . .
H1 H 1.092483 0.687484 0.463560 0.065 Uiso 1 1 calc R U . . .
O1 O 0.9733(4) 0.7829(4) 0.45725(7) 0.1011(14) Uani 1 1 d . . . . .
C2 C 1.0857(2) 0.6635(3) 0.50022(8) 0.0470(8) Uani 1 1 d . . . . .
O2 O 1.0542(4) 0.6464(4) 0.54444(7) 0.0906(11) Uani 1 1 d . . . . .
C3 C 1.0368(3) 0.6783(3) 0.52410(8) 0.0567(9) Uani 1 1 d . . . . .
O3 O 0.7589(2) 0.7702(2) 0.54490(6) 0.0667(8) Uani 1 1 d . . . . .
C4 C 0.9689(3) 0.7366(3) 0.52300(9) 0.0579(10) Uani 1 1 d . . . . .
H4 H 0.940902 0.749320 0.538273 0.069 Uiso 1 1 calc R U . . .
O4 O 0.5071(2) 0.6029(2) 0.45703(6) 0.0678(8) Uani 1 1 d . . . . .
C5 C 0.9465(3) 0.7711(2) 0.50129(8) 0.0490(8) Uani 1 1 d . . . . .
C6 C 0.9912(4) 0.7519(3) 0.47738(9) 0.0598(10) Uani 1 1 d . . . . .
C7 C 0.8796(3) 0.8323(3) 0.49956(9) 0.0570(10) Uani 1 1 d . . . . .
H7A H 0.899818 0.876078 0.483684 0.068 Uiso 1 1 calc R U . . .
H7B H 0.901540 0.886059 0.513746 0.068 Uiso 1 1 calc R U . . .
C8 C 0.7511(3) 0.7530(3) 0.50023(9) 0.0518(9) Uani 1 1 d . . . . .
C9 C 0.6936(3) 0.7261(3) 0.52359(8) 0.0511(9) Uani 1 1 d . . . . .
C10 C 0.5760(3) 0.6573(3) 0.52385(9) 0.0511(9) Uani 1 1 d . . . . .
H10 H 0.537428 0.638161 0.539530 0.061 Uiso 1 1 calc R U . . .
C11 C 0.5150(3) 0.6166(3) 0.50158(8) 0.0483(9) Uani 1 1 d . . . . .
C12 C 0.5734(3) 0.6444(3) 0.47847(8) 0.0524(9) Uani 1 1 d . . . . .
C13 C 0.6908(3) 0.7117(3) 0.47808(8) 0.0520(9) Uani 1 1 d . . . . .
H13 H 0.729545 0.729263 0.462425 0.062 Uiso 1 1 calc R U . . .
C14 C 0.3859(3) 0.5491(3) 0.50190(9) 0.0521(9) Uani 1 1 d . . . . .
H14A H 0.359009 0.566662 0.517639 0.063 Uiso 1 1 calc R U . . .
H14B H 0.357298 0.573786 0.487568 0.063 Uiso 1 1 calc R U . . .
C15 C 0.5574(5) 0.6435(5) 0.43278(10) 0.0782(13) Uani 1 1 d . . . . .
H15A H 0.611829 0.618123 0.429046 0.094 Uiso 1 1 calc R U . . .
H15B H 0.597904 0.726703 0.432521 0.094 Uiso 1 1 calc R U . . .
C16 C 0.4646(5) 0.5974(6) 0.41341(11) 0.0953(17) Uani 1 1 d . . . . .
H16A H 0.496730 0.624042 0.396614 0.143 Uiso 1 1 calc R U . . .
H16B H 0.411317 0.623058 0.417272 0.143 Uiso 1 1 calc R U . . .
H16C H 0.425406 0.515061 0.413757 0.143 Uiso 1 1 calc R U . . .
C17 C 0.7045(4) 0.7682(4) 0.56844(9) 0.0735(12) Uani 1 1 d . . . . .
H17A H 0.658631 0.689957 0.574561 0.088 Uiso 1 1 calc R U . . .
H17B H 0.654484 0.800061 0.566019 0.088 Uiso 1 1 calc R U . . .
C18 C 0.7957(5) 0.8377(6) 0.58725(12) 0.105(2) Uani 1 1 d . . . . .
H18A H 0.839457 0.915214 0.581157 0.158 Uiso 1 1 calc R U . . .
H18B H 0.845300 0.806064 0.589275 0.158 Uiso 1 1 calc R U . . .
H18C H 0.761552 0.836833 0.603540 0.158 Uiso 1 1 calc R U . . .
O5 O 0.858(2) 0.4740(16) 0.5203(4) 0.203(9) Uani 0.3333 1 d D U P A -1
H5 H 0.820405 0.433328 0.532489 0.304 Uiso 0.3333 1 d DR U P A -1
C19 C 0.7856(16) 0.4034(14) 0.4991(4) 0.096(4) Uani 0.3333 1 d D U P A -1
H19 H 0.834117 0.416867 0.483956 0.115 Uiso 0.3333 1 calc R U P A -1
C20 C 0.7302(15) 0.2761(14) 0.5068(4) 0.096(4) Uani 0.3333 1 d D U P A -1
H20A H 0.748419 0.235508 0.493885 0.116 Uiso 0.3333 1 calc R U P A -1
H20B H 0.762403 0.270194 0.523049 0.116 Uiso 0.3333 1 calc DR U P A -1
C21 C 0.6028(18) 0.220(2) 0.5094(4) 0.121(5) Uani 0.3333 1 d D U P A -1
H21A H 0.581833 0.249783 0.524190 0.145 Uiso 0.3333 1 calc R U P A -1
H21B H 0.567608 0.137828 0.510862 0.145 Uiso 0.3333 1 calc R U P A -1
C22 C 0.567(2) 0.2552(18) 0.4834(4) 0.126(5) Uani 0.3333 1 d D U P A -1
H22A H 0.611745 0.253110 0.469054 0.151 Uiso 0.3333 1 calc R U P A -1
H22B H 0.485970 0.203490 0.479716 0.151 Uiso 0.3333 1 calc R U P A -1
C23 C 0.5890(16) 0.3744(16) 0.4877(4) 0.108(5) Uani 0.3333 1 d D U P A -1
H23A H 0.540238 0.373919 0.501491 0.129 Uiso 0.3333 1 calc R U P A -1
H23B H 0.569607 0.401447 0.472199 0.129 Uiso 0.3333 1 calc R U P A -1
C24 C 0.7130(14) 0.4554(14) 0.4945(4) 0.087(4) Uani 0.3333 1 d D U P A -1
H24A H 0.747252 0.510859 0.480671 0.105 Uiso 0.3333 1 calc R U P A -1
H24B H 0.714833 0.497322 0.509852 0.105 Uiso 0.3333 1 calc R U P A -1
Cl2 Cl 1.0463(5) 1.1477(4) 0.41561(10) 0.0789(11) Uani 0.3333 1 d D U P B -1
Cl3 Cl 0.9110(7) 0.9098(5) 0.40756(12) 0.1022(16) Uani 0.3333 1 d D U P B -1
C25 C 1.0249(13) 1.0139(10) 0.4251(2) 0.063(6) Uani 0.3333 1 d D U P B -1
H25A H 1.093485 1.009469 0.421825 0.076 Uiso 0.3333 1 calc R U P B -1
H25B H 1.007923 1.002523 0.443340 0.076 Uiso 0.3333 1 calc R U P B -1

loop_
_atom_site_aniso_label
_atom_site_aniso_U_11
_atom_site_aniso_U_22
_atom_site_aniso_U_33
_atom_site_aniso_U_23
_atom_site_aniso_U_13
_atom_site_aniso_U_12
C1 0.055(2) 0.045(2) 0.072(2) -0.0015(17) 0.0071(18) 0.0312(18)
O1 0.154(4) 0.125(3) 0.084(2) -0.001(2) -0.014(2) 0.114(3)
C2 0.0282(15) 0.0229(13) 0.088(2) -0.0017(14) 0.0052(15) 0.0115(11)
O2 0.121(3) 0.103(3) 0.088(2) 0.0186(19) 0.017(2) 0.086(3)
C3 0.051(2) 0.0430(19) 0.083(2) 0.0055(17) 0.0083(18) 0.0285(17)
O3 0.0362(13) 0.0583(16) 0.097(2) -0.0137(15) -0.0018(13) 0.0170(12)
C4 0.048(2) 0.0448(19) 0.090(3) 0.0032(18) 0.017(2) 0.0300(17)
O4 0.0449(14) 0.0559(15) 0.0886(18) 0.0099(14) 0.0005(13) 0.0148(12)
C5 0.0246(14) 0.0263(15) 0.092(2) 0.0006(15) 0.0061(15) 0.0093(13)
C6 0.056(2) 0.048(2) 0.087(3) -0.0039(19) -0.002(2) 0.0343(18)
C7 0.0308(17) 0.0310(16) 0.111(3) 0.0022(17) 0.0062(17) 0.0167(14)
C8 0.0286(15) 0.0247(14) 0.103(3) 0.0024(16) 0.0078(16) 0.0142(12)
C9 0.0283(16) 0.0306(15) 0.093(2) -0.0033(16) 0.0042(17) 0.0136(13)
C10 0.0346(17) 0.0345(16) 0.086(2) 0.0017(16) 0.0072(16) 0.0184(13)
C11 0.0286(16) 0.0268(15) 0.091(2) 0.0046(15) 0.0067(16) 0.0152(13)
C12 0.0388(18) 0.0314(16) 0.086(2) 0.0045(16) 0.0026(18) 0.0168(14)
C13 0.0343(17) 0.0332(16) 0.089(2) 0.0066(16) 0.0101(17) 0.0170(15)
C14 0.0285(15) 0.0273(16) 0.100(3) 0.0025(15) 0.0040(15) 0.0132(12)
C15 0.069(3) 0.072(3) 0.093(3) 0.000(2) 0.008(2) 0.035(2)
C16 0.086(4) 0.113(5) 0.099(3) -0.002(3) -0.007(3) 0.059(4)
C17 0.058(2) 0.067(3) 0.089(3) 0.000(2) 0.005(2) 0.027(2)
C18 0.081(3) 0.104(4) 0.098(4) -0.022(3) -0.005(3) 0.021(3)
O5 0.174(13) 0.208(14) 0.195(13) 0.002(11) -0.002(11) 0.071(10)
C19 0.085(6) 0.098(6) 0.097(7) 0.012(5) -0.008(5) 0.040(5)
C20 0.104(6) 0.093(6) 0.116(7) 0.011(5) -0.008(5) 0.067(5)
C21 0.124(7) 0.106(7) 0.126(7) 0.008(6) 0.003(6) 0.052(5)
C22 0.121(7) 0.120(7) 0.122(7) -0.004(6) -0.016(6) 0.049(5)
C23 0.105(6) 0.107(7) 0.111(7) -0.003(6) -0.020(5) 0.053(5)
C24 0.095(6) 0.070(6) 0.091(7) 0.007(5) -0.022(5) 0.037(5)
Cl2 0.076(3) 0.068(2) 0.096(3) 0.019(2) 0.010(2) 0.038(2)
Cl3 0.126(5) 0.086(3) 0.110(3) -0.035(3) -0.046(3) 0.064(4)
C25 0.053(13) 0.051(9) 0.087(6) -0.020(11) -0.014(6) 0.028(8)

loop_
_atom_type_symbol
_atom_type_description
_atom_type_scat_dispersion_real
_atom_type_scat_dispersion_imag
_atom_type_scat_source
C C 0.0137 0.0067 'International Tables Vol C Tables 4.2.6.8 and 6.1.1.4'
H H 0.0000 0.0000 'International Tables Vol C Tables 4.2.6.8 and 6.1.1.4'
Cl Cl 0.3281 0.5435 'International Tables Vol C Tables 4.2.6.8 and 6.1.1.4'
O O 0.0389 0.0241 'International Tables Vol C Tables 4.2.6.8 and 6.1.1.4'

loop_
_geom_angle_atom_site_label_1
_geom_angle_atom_site_label_2
_geom_angle_atom_site_label_3
_geom_angle
_geom_angle_site_symmetry_1
_geom_angle_site_symmetry_3
_geom_angle_publ_flag
C2 C1 H1 118.3 . . ?
C2 C1 C6 123.5(4) . . ?
C6 C1 H1 118.3 . . ?
C1 C2 C3 118.1(3) . . ?
C1 C2 C14 123.6(4) . 3_665 ?
C3 C2 C14 118.2(4) . 3_665 ?
C2 C3 C4 118.7(4) . . ?
O2 C3 C2 120.8(3) . . ?
O2 C3 C4 120.4(4) . . ?
C9 O3 C17 118.7(3) . . ?
C3 C4 H4 118.8 . . ?
C5 C4 C3 122.4(4) . . ?
C5 C4 H4 118.8 . . ?
C12 O4 C15 119.0(3) . . ?
C4 C5 C6 118.8(3) . . ?
C4 C5 C7 123.7(4) . . ?
C6 C5 C7 117.5(4) . . ?
O1 C6 C1 120.9(4) . . ?
O1 C6 C5 120.7(4) . . ?
C5 C6 C1 118.4(4) . . ?
C5 C7 H7A 108.8 . . ?
C5 C7 H7B 108.8 . . ?
C5 C7 C8 113.7(3) . . ?
H7A C7 H7B 107.7 . . ?
C8 C7 H7A 108.8 . . ?
C8 C7 H7B 108.8 . . ?
C9 C8 C7 119.8(4) . . ?
C13 C8 C7 120.5(4) . . ?
C13 C8 C9 119.6(3) . . ?
O3 C9 C8 116.5(3) . . ?
O3 C9 C10 124.3(4) . . ?
C10 C9 C8 119.2(4) . . ?
C9 C10 H10 119.3 . . ?
C11 C10 C9 121.3(4) . . ?
C11 C10 H10 119.3 . . ?
C10 C11 C12 118.8(3) . . ?
C10 C11 C14 121.0(4) . . ?
C12 C11 C14 120.1(4) . . ?
O4 C12 C11 115.7(3) . . ?
O4 C12 C13 124.1(4) . . ?
C13 C12 C11 120.2(4) . . ?
C8 C13 C12 120.9(4) . . ?
C8 C13 H13 119.6 . . ?
C12 C13 H13 119.6 . . ?
C2 C14 C11 114.2(3) 2_655 . ?
C2 C14 H14A 108.7 2_655 . ?
C2 C14 H14B 108.7 2_655 . ?
C11 C14 H14A 108.7 . . ?
C11 C14 H14B 108.7 . . ?
H14A C14 H14B 107.6 . . ?
O4 C15 H15A 110.2 . . ?
O4 C15 H15B 110.2 . . ?
O4 C15 C16 107.8(4) . . ?
H15A C15 H15B 108.5 . . ?
C16 C15 H15A 110.2 . . ?
C16 C15 H15B 110.2 . . ?
C15 C16 H16A 109.5 . . ?
C15 C16 H16B 109.5 . . ?
C15 C16 H16C 109.5 . . ?
H16A C16 H16B 109.5 . . ?
H16A C16 H16C 109.5 . . ?
H16B C16 H16C 109.5 . . ?
O3 C17 H17A 110.2 . . ?
O3 C17 H17B 110.2 . . ?
O3 C17 C18 107.4(4) . . ?
H17A C17 H17B 108.5 . . ?
C18 C17 H17A 110.2 . . ?
C18 C17 H17B 110.2 . . ?
C17 C18 H18A 109.5 . . ?
C17 C18 H18B 109.5 . . ?
C17 C18 H18C 109.5 . . ?
H18A C18 H18B 109.5 . . ?
H18A C18 H18C 109.5 . . ?
H18B C18 H18C 109.5 . . ?
C19 O5 H5 99.2 . . ?
O5 C19 H19 108.7 . . ?
O5 C19 C20 108.7(13) . . ?
O5 C19 C24 101.3(14) . . ?
C20 C19 H19 108.7 . . ?
C24 C19 H19 108.7 . . ?
C24 C19 C20 120.1(13) . . ?
C19 C20 H20A 109.2 . . ?
C19 C20 H20B 109.2 . . ?
H20A C20 H20B 107.9 . . ?
C21 C20 C19 112.0(13) . . ?
C21 C20 H20A 109.2 . . ?
C21 C20 H20B 109.2 . . ?
C20 C21 H21A 111.2 . . ?
C20 C21 H21B 111.2 . . ?
C20 C21 C22 102.9(17) . . ?
H21A C21 H21B 109.1 . . ?
C22 C21 H21A 111.2 . . ?
C22 C21 H21B 111.2 . . ?
C21 C22 H22A 110.7 . . ?
C21 C22 H22B 110.7 . . ?
H22A C22 H22B 108.8 . . ?
C23 C22 C21 105.2(17) . . ?
C23 C22 H22A 110.7 . . ?
C23 C22 H22B 110.7 . . ?
C22 C23 H23A 109.3 . . ?
C22 C23 H23B 109.3 . . ?
C22 C23 C24 111.6(15) . . ?
H23A C23 H23B 108.0 . . ?
C24 C23 H23A 109.3 . . ?
C24 C23 H23B 109.3 . . ?
C19 C24 C23 116.7(12) . . ?
C19 C24 H24A 108.1 . . ?
C19 C24 H24B 108.1 . . ?
C23 C24 H24A 108.1 . . ?
C23 C24 H24B 108.1 . . ?
H24A C24 H24B 107.3 . . ?
Cl2 C25 H25A 110.1 . . ?
Cl2 C25 H25B 110.1 . . ?
Cl3 C25 Cl2 108.1(8) . . ?
Cl3 C25 H25A 110.1 . . ?
Cl3 C25 H25B 110.1 . . ?
H25A C25 H25B 108.4 . . ?

loop_
_geom_bond_atom_site_label_1
_geom_bond_atom_site_label_2
_geom_bond_distance
_geom_bond_site_symmetry_2
_geom_bond_publ_flag
C1 H1 0.9400 . ?
C1 C2 1.316(6) . ?
C1 C6 1.481(5) . ?
O1 C6 1.207(6) . ?
C2 C3 1.479(6) . ?
C2 C14 1.510(4) 3_665 ?
O2 C3 1.220(5) . ?
C3 C4 1.487(5) . ?
O3 C9 1.366(5) . ?
O3 C17 1.433(6) . ?
C4 H4 0.9400 . ?
C4 C5 1.325(6) . ?
O4 C12 1.374(5) . ?
O4 C15 1.419(6) . ?
C5 C6 1.474(6) . ?
C5 C7 1.511(5) . ?
C7 H7A 0.9800 . ?
C7 H7B 0.9800 . ?
C7 C8 1.528(4) . ?
C8 C9 1.401(6) . ?
C8 C13 1.370(6) . ?
C9 C10 1.391(5) . ?
C10 H10 0.9400 . ?
C10 C11 1.379(6) . ?
C11 C12 1.394(6) . ?
C11 C14 1.521(4) . ?
C12 C13 1.388(5) . ?
C13 H13 0.9400 . ?
C14 H14A 0.9800 . ?
C14 H14B 0.9800 . ?
C15 H15A 0.9800 . ?
C15 H15B 0.9800 . ?
C15 C16 1.493(8) . ?
C16 H16A 0.9700 . ?
C16 H16B 0.9700 . ?
C16 H16C 0.9700 . ?
C17 H17A 0.9800 . ?
C17 H17B 0.9800 . ?
C17 C18 1.495(7) . ?
C18 H18A 0.9700 . ?
C18 H18B 0.9700 . ?
C18 H18C 0.9700 . ?
O5 H5 0.8301 . ?
O5 C19 1.479(14) . ?
C19 H19 0.9900 . ?
C19 C20 1.558(15) . ?
C19 C24 1.494(15) . ?
C20 H20A 0.9800 . ?
C20 H20B 0.9800 . ?
C20 C21 1.511(16) . ?
C21 H21A 0.9800 . ?
C21 H21B 0.9800 . ?
C21 C22 1.600(16) . ?
C22 H22A 0.9800 . ?
C22 H22B 0.9800 . ?
C22 C23 1.509(17) . ?
C23 H23A 0.9800 . ?
C23 H23B 0.9800 . ?
C23 C24 1.526(16) . ?
C24 H24A 0.9800 . ?
C24 H24B 0.9800 . ?
Cl2 C25 1.764(13) . ?
Cl3 C25 1.748(11) . ?
C25 H25A 0.9800 . ?
C25 H25B 0.9800 . ?

loop_
_geom_torsion_atom_site_label_1
_geom_torsion_atom_site_label_2
_geom_torsion_atom_site_label_3
_geom_torsion_atom_site_label_4
_geom_torsion
_geom_torsion_site_symmetry_1
_geom_torsion_site_symmetry_2
_geom_torsion_site_symmetry_3
_geom_torsion_site_symmetry_4
_geom_torsion_publ_flag
C1 C2 C3 O2 178.9(4) . . . . ?
C1 C2 C3 C4 -3.2(5) . . . . ?
C2 C1 C6 O1 179.3(5) . . . . ?
C2 C1 C6 C5 1.6(6) . . . . ?
C2 C3 C4 C5 3.1(6) . . . . ?
O2 C3 C4 C5 -179.0(4) . . . . ?
C3 C4 C5 C6 -0.5(6) . . . . ?
C3 C4 C5 C7 -178.9(3) . . . . ?
O3 C9 C10 C11 179.2(3) . . . . ?
C4 C5 C6 C1 -1.8(5) . . . . ?
C4 C5 C6 O1 -179.4(4) . . . . ?
C4 C5 C7 C8 -81.9(5) . . . . ?
O4 C12 C13 C8 177.9(3) . . . . ?
C5 C7 C8 C9 91.1(4) . . . . ?
C5 C7 C8 C13 -91.7(5) . . . . ?
C6 C1 C2 C3 0.9(6) . . . . ?
C6 C1 C2 C14 -176.6(3) . . . 3_665 ?
C6 C5 C7 C8 99.8(4) . . . . ?
C7 C5 C6 C1 176.7(3) . . . . ?
C7 C5 C6 O1 -1.0(6) . . . . ?
C7 C8 C9 O3 -2.6(4) . . . . ?
C7 C8 C9 C10 177.6(3) . . . . ?
C7 C8 C13 C12 -176.7(3) . . . . ?
C8 C9 C10 C11 -1.0(5) . . . . ?
C9 O3 C17 C18 -170.9(4) . . . . ?
C9 C8 C13 C12 0.6(5) . . . . ?
C9 C10 C11 C12 0.8(5) . . . . ?
C9 C10 C11 C14 -175.2(3) . . . . ?
C10 C11 C12 O4 -178.7(3) . . . . ?
C10 C11 C12 C13 0.0(5) . . . . ?
C10 C11 C14 C2 -99.7(4) . . . 2_655 ?
C11 C12 C13 C8 -0.7(5) . . . . ?
C12 O4 C15 C16 -172.4(4) . . . . ?
C12 C11 C14 C2 84.2(4) . . . 2_655 ?
C13 C8 C9 O3 -179.9(3) . . . . ?
C13 C8 C9 C10 0.2(5) . . . . ?
C14 C2 C3 O2 -3.5(6) 3_665 . . . ?
C14 C2 C3 C4 174.5(3) 3_665 . . . ?
C14 C11 C12 O4 -2.6(5) . . . . ?
C14 C11 C12 C13 176.1(3) . . . . ?
C15 O4 C12 C11 168.9(3) . . . . ?
C15 O4 C12 C13 -9.7(6) . . . . ?
C17 O3 C9 C8 165.6(3) . . . . ?
C17 O3 C9 C10 -14.5(5) . . . . ?
O5 C19 C20 C21 114(2) . . . . ?
O5 C19 C24 C23 -142.3(19) . . . . ?
C19 C20 C21 C22 50(2) . . . . ?
C20 C19 C24 C23 -23(3) . . . . ?
C20 C21 C22 C23 -81(3) . . . . ?
C21 C22 C23 C24 58(3) . . . . ?
C22 C23 C24 C19 -8(3) . . . . ?
C24 C19 C20 C21 -2(3) . . . . ?
